data_7701382
loop_
_publ_author_name
'Mo, Kai-Qiang'
'Zhu, Zhonghong'
'Wang, Hai-Ling'
'Ma, Xiong-Feng'
'Peng, Jin-Mei'
'Zou, Hua-Hong'
'Bai, Juan'
'Liang, Fu-Pei'

_publ_section_title
;
 Substituents Lead to Differences in the Formation of Two Different
 Butterfly-shaped Ni&#x2161;2Dy&#x2162;2 Clusters: Structures and
 Multistep Assembly Mechanisms
;
_journal_name_full 'Dalton Transactions'
_journal_paper_doi 10.1039/C9DT03795K
_journal_year 2019
_chemical_formula_moiety 'C38 H40 Dy2 N8 Ni2 O22'
_chemical_formula_sum 'C38 H40 Dy2 N8 Ni2 O22'
_chemical_formula_weight 1403.20
_space_group_crystal_system monoclinic
_space_group_IT_number 14
_space_group_name_Hall '-P 2ybc'
_space_group_name_H-M_alt 'P 1 21/c 1'
_symmetry_space_group_name_Hall '-P 2ybc'
_symmetry_space_group_name_H-M 'P 1 21/c 1'
_atom_sites_solution_hydrogens geom
_atom_sites_solution_primary dual
_atom_sites_solution_secondary difmap
_audit_creation_date 2019-07-16
_audit_creation_method
;
Olex2 1.2
(compiled 2018.05.29 svn.r3508 for OlexSys, GUI svn.r5506)
;
_audit_update_record
;
2019-08-15 deposited with the CCDC.    2019-10-16 downloaded from the CCDC.
;
_cell_angle_alpha 90.00
_cell_angle_beta 110.65(4)
_cell_angle_gamma 90.00
_cell_formula_units_Z 2
_cell_length_a 11.79(3)
_cell_length_b 13.35(3)
_cell_length_c 16.23(5)
_cell_measurement_reflns_used 7038
_cell_measurement_temperature 293(2)
_cell_measurement_theta_max 27.50
_cell_measurement_theta_min 3.03
_cell_volume 2390(11)
_computing_cell_refinement 'SAINT v8.37A (Bruker, 2015)'
_computing_data_reduction 'SAINT v8.37A (Bruker, 2015)'
_computing_molecular_graphics 'Olex2 (Dolomanov et al., 2009)'
_computing_publication_material 'Olex2 (Dolomanov et al., 2009)'
_computing_structure_refinement 'XL (Sheldrick, 2008)'
_computing_structure_solution 'XT (Sheldrick, 2015)'
_diffrn_ambient_temperature 293.15
_diffrn_measured_fraction_theta_full 0.998
_diffrn_measured_fraction_theta_max 0.998
_diffrn_measurement_device_type 'Bruker APEX-II CCD'
_diffrn_measurement_method '\f and \w scans'
_diffrn_radiation_monochromator graphite
_diffrn_radiation_type MoK\a
_diffrn_radiation_wavelength 0.71073
_diffrn_reflns_av_R_equivalents 0.0875
_diffrn_reflns_av_unetI/netI 0.0623
_diffrn_reflns_limit_h_max 14
_diffrn_reflns_limit_h_min -14
_diffrn_reflns_limit_k_max 16
_diffrn_reflns_limit_k_min -16
_diffrn_reflns_limit_l_max 19
_diffrn_reflns_limit_l_min -19
_diffrn_reflns_number 21724
_diffrn_reflns_theta_full 25.50
_diffrn_reflns_theta_max 25.50
_diffrn_reflns_theta_min 2.40
_diffrn_source 'fine-focus sealed tube'
_diffrn_standards_number 0
_exptl_absorpt_coefficient_mu 3.957
_exptl_absorpt_correction_T_max 0.7456
_exptl_absorpt_correction_T_min 0.5135
_exptl_absorpt_correction_type multi-scan
_exptl_absorpt_process_details
;
SADABS-2016/2 (Bruker,2016/2) was used for absorption correction.
wR2(int) was 0.1114 before and 0.0778 after correction.
The Ratio of minimum to maximum transmission is 0.6887.
The \l/2 correction factor is Not present.
;
_exptl_crystal_colour green
_exptl_crystal_colour_primary green
_exptl_crystal_density_diffrn 1.950
_exptl_crystal_density_method 'not measured'
_exptl_crystal_description block
_exptl_crystal_F_000 1376
_exptl_crystal_size_max 0.152
_exptl_crystal_size_mid 0.059
_exptl_crystal_size_min 0.027
_refine_diff_density_max 5.603
_refine_diff_density_min -2.583
_refine_diff_density_rms 0.413
_refine_ls_extinction_method none
_refine_ls_goodness_of_fit_ref 1.137
_refine_ls_hydrogen_treatment constr
_refine_ls_matrix_type full
_refine_ls_number_parameters 328
_refine_ls_number_reflns 4446
_refine_ls_number_restraints 522
_refine_ls_restrained_S_all 1.093
_refine_ls_R_factor_all 0.1173
_refine_ls_R_factor_gt 0.0771
_refine_ls_shift/su_max 0.000
_refine_ls_shift/su_mean 0.000
_refine_ls_structure_factor_coef Fsqd
_refine_ls_weighting_details 'calc w=1/[\s^2^(Fo^2^)+(0.1045P)^2^+52.2937P] where P=(Fo^2^+2Fc^2^)/3'
_refine_ls_weighting_scheme calc
_refine_ls_wR_factor_gt 0.1957
_refine_ls_wR_factor_ref 0.2368
_reflns_number_gt 3216
_reflns_number_total 4446
_reflns_threshold_expression >2sigma(I)
_cod_data_source_file c9dt03795k2.cif
_cod_data_source_block 1_a
_cod_original_cell_volume 2390(12)
_cod_database_code 7701382
_olex2_refinement_description
;
1. Fixed Uiso
 At 1.2 times of:
  All C(H) groups, All C(H,H) groups
 At 1.5 times of:
  All C(H,H,H) groups
2. Uiso/Uaniso restraints and constraints
C9 \\sim C8 \\sim C7 \\sim C6 \\sim C3 \\sim C17 \\sim C5 \\sim C12 \\sim C4
\\sim C19 \\sim C15 \\sim C13 \\sim C16 \\sim C11 \\sim C14 \\sim C10 \\sim C18
\\sim C2 \\sim C1: within 3.8A with sigma of 0.02 and sigma for terminal atoms
of 0.01
Uanis(O2) \\sim Ueq, Uanis(O5) \\sim Ueq, Uanis(O13) \\sim Ueq, Uanis(O4) \\sim
Ueq, Uanis(O7) \\sim Ueq, Uanis(O8) \\sim Ueq, Uanis(O1) \\sim Ueq, Uanis(O9)
\\sim Ueq, Uanis(O10) \\sim Ueq, Uanis(O11) \\sim Ueq, Uanis(O12) \\sim Ueq:
with sigma of 0.02 and sigma for terminal atoms of 0.01
Uanis(C9) \\sim Ueq, Uanis(C8) \\sim Ueq, Uanis(C7) \\sim Ueq, Uanis(C6) \\sim
Ueq, Uanis(C3) \\sim Ueq, Uanis(C17) \\sim Ueq, Uanis(C5) \\sim Ueq, Uanis(C12)
\\sim Ueq, Uanis(C4) \\sim Ueq, Uanis(C19) \\sim Ueq, Uanis(C15) \\sim Ueq,
Uanis(C13) \\sim Ueq, Uanis(C16) \\sim Ueq, Uanis(C11) \\sim Ueq, Uanis(C14)
\\sim Ueq, Uanis(C10) \\sim Ueq, Uanis(C18) \\sim Ueq, Uanis(C2) \\sim Ueq,
Uanis(C1) \\sim Ueq: with sigma of 0.02 and sigma for terminal atoms of 0.01
3.a Secondary CH2 refined with riding coordinates:
 C11(H11A,H11B), C2(H2A,H2B)
3.b Aromatic/amide H refined with riding coordinates:
 C9(H9), C6(H6), C5(H5), C4(H4), C15(H15), C13(H13), C14(H14)
3.c Idealised Me refined as rotating group:
 C19(H19A,H19B,H19C), C10(H10A,H10B,H10C), C1(H1A,H1B,H1C)
;
_olex2_submission_special_instructions 'No special instructions were received'

loop_
_space_group_symop_id
_space_group_symop_operation_xyz
1 'x, y, z'
2 '-x, y+1/2, -z+1/2'
3 '-x, -y, -z'
4 'x, -y-1/2, z-1/2'

loop_
_atom_site_label
_atom_site_type_symbol
_atom_site_fract_x
_atom_site_fract_y
_atom_site_fract_z
_atom_site_U_iso_or_equiv
_atom_site_adp_type
_atom_site_occupancy
_atom_site_calc_flag
_atom_site_refinement_flags_posn
_atom_site_refinement_flags_adp
Dy1 Dy 0.74278(4) 0.57248(4) 0.63277(3) 0.03389(14) Uani 1 d . .
Ni1 Ni 0.43079(11) 0.55692(9) 0.55134(8) 0.0269(3) Uani 1 d . .
O2 O 0.5711(6) 0.5517(5) 0.6670(4) 0.0322(17) Uani 1 d . U
O5 O 0.2969(6) 0.5820(5) 0.4335(4) 0.0286(16) Uani 1 d . U
O13 O 0.4288(6) 0.4180(5) 0.4973(4) 0.0262(15) Uani 1 d . U
N3 N 0.3168(8) 0.5205(7) 0.6158(6) 0.042(2) Uani 1 d . .
O4 O 0.3892(7) 0.7135(6) 0.5590(5) 0.047(2) Uani 1 d . U
O7 O 0.9571(8) 0.5418(8) 0.6499(7) 0.064(3) Uani 1 d . U
N1 N 0.9488(10) 0.5789(9) 0.5792(8) 0.057(3) Uani 1 d . .
O8 O 0.8437(8) 0.6020(9) 0.5263(7) 0.067(3) Uani 1 d . U
O1 O 0.7615(7) 0.6215(7) 0.7882(5) 0.052(2) Uani 1 d . U
C9 C 0.3448(11) 0.5136(9) 0.6986(8) 0.045(2) Uani 1 d . U
H9 H 0.2847 0.4905 0.7186 0.054 Uiso 1 calc R .
C8 C 0.5628(10) 0.5600(8) 0.7455(7) 0.039(2) Uani 1 d . U
C7 C 0.4585(10) 0.5375(9) 0.7638(7) 0.041(2) Uani 1 d . U
C6 C 0.4627(11) 0.5415(9) 0.8515(8) 0.043(2) Uani 1 d . U
H6 H 0.3951 0.5230 0.8649 0.051 Uiso 1 calc R .
N6 N 0.1601(10) 0.5512(7) 0.2582(6) 0.046(3) Uani 1 d . .
O9 O 1.0381(10) 0.5945(10) 0.5605(8) 0.089(3) Uani 1 d . U
C3 C 0.6676(11) 0.5929(9) 0.8155(8) 0.044(2) Uani 1 d . U
C17 C 0.2600(9) 0.6740(8) 0.4152(7) 0.037(2) Uani 1 d . U
C5 C 0.5666(11) 0.5728(9) 0.9178(8) 0.046(2) Uani 1 d . U
H5 H 0.5678 0.5764 0.9753 0.055 Uiso 1 calc R .
C12 C 0.3027(11) 0.7481(9) 0.4788(8) 0.047(2) Uani 1 d . U
C4 C 0.6692(12) 0.5988(10) 0.8995(8) 0.052(2) Uani 1 d . U
H4 H 0.7387 0.6202 0.9446 0.062 Uiso 1 calc R .
C19 C 0.4461(11) 0.3389(10) 0.5608(8) 0.051(3) Uani 1 d . U
H19A H 0.3756 0.3337 0.5772 0.076 Uiso 1 calc GR .
H19B H 0.5157 0.3535 0.6120 0.076 Uiso 1 calc GR .
H19C H 0.4585 0.2767 0.5355 0.076 Uiso 1 calc GR .
C15 C 0.1501(12) 0.8054(10) 0.3149(10) 0.058(3) Uani 1 d . U
H15 H 0.0979 0.8263 0.2599 0.069 Uiso 1 calc R .
C13 C 0.2686(11) 0.8446(10) 0.4610(9) 0.052(2) Uani 1 d . U
H13 H 0.2968 0.8929 0.5048 0.063 Uiso 1 calc R .
C16 C 0.1827(12) 0.7018(10) 0.3287(9) 0.054(3) Uani 1 d . U
C11 C 0.4316(12) 0.7776(10) 0.6327(9) 0.056(2) Uani 1 d . U
H11A H 0.4519 0.8424 0.6146 0.067 Uiso 1 calc R .
H11B H 0.5044 0.7496 0.6757 0.067 Uiso 1 calc R .
C14 C 0.1922(12) 0.8717(11) 0.3781(10) 0.061(3) Uani 1 d . U
H14 H 0.1699 0.9385 0.3667 0.073 Uiso 1 calc R .
C10 C 0.3361(12) 0.7907(11) 0.6742(9) 0.058(2) Uani 1 d . U
H10A H 0.2625 0.8149 0.6308 0.087 Uiso 1 calc GR .
H10B H 0.3641 0.8380 0.7216 0.087 Uiso 1 calc GR .
H10C H 0.3210 0.7274 0.6966 0.087 Uiso 1 calc GR .
C18 C 0.1372(12) 0.6343(11) 0.2591(9) 0.056(3) Uani 1 d . U
C2 C 0.8733(14) 0.6460(12) 0.8555(10) 0.067(3) Uani 1 d . U
H2A H 0.8812 0.6048 0.9065 0.080 Uiso 1 calc R .
H2B H 0.9384 0.6272 0.8350 0.080 Uiso 1 calc R .
C1 C 0.8908(15) 0.7459(12) 0.8829(10) 0.072(3) Uani 1 d . U
H1A H 0.8451 0.7888 0.8353 0.107 Uiso 1 calc GR .
H1B H 0.9754 0.7623 0.9005 0.107 Uiso 1 calc GR .
H1C H 0.8641 0.7553 0.9318 0.107 Uiso 1 calc GR .
O10 O 0.8713(8) 0.7249(7) 0.6753(7) 0.066(3) Uani 1 d . U
O11 O 0.6843(10) 0.7482(7) 0.6181(8) 0.074(3) Uani 1 d . U
N2 N 0.7829(13) 0.7873(8) 0.6433(10) 0.075(4) Uani 1 d . .
O12 O 0.7972(13) 0.8745(10) 0.6474(9) 0.101(4) Uani 1 d . U

loop_
_atom_site_aniso_label
_atom_site_aniso_U_11
_atom_site_aniso_U_22
_atom_site_aniso_U_33
_atom_site_aniso_U_23
_atom_site_aniso_U_13
_atom_site_aniso_U_12
Dy1 0.0292(2) 0.0344(3) 0.0394(3) -0.0010(2) 0.01363(19) -0.0003(2)
Ni1 0.0251(6) 0.0288(6) 0.0288(6) 0.0015(5) 0.0120(5) 0.0028(5)
O2 0.031(3) 0.040(4) 0.031(3) -0.004(3) 0.018(3) 0.001(3)
O5 0.026(3) 0.026(3) 0.035(3) 0.004(3) 0.013(3) 0.007(3)
O13 0.031(3) 0.020(3) 0.033(3) 0.003(3) 0.017(3) 0.002(3)
N3 0.038(4) 0.047(5) 0.049(5) -0.007(4) 0.026(4) -0.009(4)
O4 0.056(4) 0.038(4) 0.053(4) -0.016(3) 0.027(4) -0.008(4)
O7 0.046(5) 0.075(6) 0.061(6) -0.002(5) 0.006(4) 0.003(5)
N1 0.041(6) 0.068(8) 0.057(7) -0.013(6) 0.010(5) -0.008(5)
O8 0.046(5) 0.092(7) 0.066(5) 0.001(5) 0.024(4) -0.010(5)
O1 0.044(4) 0.066(5) 0.042(4) -0.016(4) 0.012(3) -0.009(4)
C9 0.048(3) 0.050(4) 0.047(3) -0.002(3) 0.028(3) 0.001(3)
C8 0.047(4) 0.040(4) 0.036(4) -0.007(3) 0.022(3) -0.001(4)
C7 0.050(4) 0.041(4) 0.042(3) -0.002(3) 0.029(3) -0.004(3)
C6 0.050(4) 0.044(4) 0.042(4) -0.003(4) 0.025(3) 0.000(4)
N6 0.054(6) 0.044(6) 0.024(4) 0.012(4) -0.006(4) 0.009(5)
O9 0.064(5) 0.112(7) 0.111(6) -0.001(5) 0.056(4) -0.013(5)
C3 0.052(4) 0.048(4) 0.041(3) -0.007(3) 0.028(3) 0.000(3)
C17 0.034(4) 0.032(4) 0.049(4) 0.005(4) 0.022(3) 0.002(3)
C5 0.058(4) 0.045(4) 0.041(4) -0.003(4) 0.028(4) 0.004(4)
C12 0.047(4) 0.042(4) 0.060(4) -0.002(4) 0.029(3) 0.001(3)
C4 0.059(4) 0.052(4) 0.047(4) -0.009(4) 0.022(3) -0.002(4)
C19 0.049(4) 0.055(5) 0.050(4) 0.006(4) 0.019(4) 0.006(4)
C15 0.045(4) 0.057(5) 0.069(5) 0.010(4) 0.017(4) 0.008(4)
C13 0.054(4) 0.042(4) 0.065(4) -0.004(4) 0.027(3) -0.002(4)
C16 0.045(4) 0.050(5) 0.062(5) 0.004(4) 0.011(4) 0.002(4)
C11 0.059(4) 0.049(4) 0.059(4) -0.010(4) 0.021(4) 0.003(4)
C14 0.052(5) 0.047(5) 0.081(5) 0.006(5) 0.020(4) 0.001(4)
C10 0.062(3) 0.054(3) 0.060(3) -0.005(3) 0.024(3) 0.001(3)
C18 0.049(5) 0.053(5) 0.063(5) 0.000(5) 0.016(4) 0.002(4)
C2 0.066(5) 0.071(5) 0.060(5) -0.012(4) 0.019(4) -0.010(5)
C1 0.073(4) 0.073(4) 0.066(4) -0.011(4) 0.022(3) -0.006(4)
O10 0.054(5) 0.051(5) 0.094(6) -0.008(5) 0.027(5) -0.010(4)
O11 0.061(6) 0.037(5) 0.111(8) -0.018(5) 0.014(5) -0.005(4)
N2 0.089(8) 0.018(5) 0.120(11) 0.003(6) 0.040(8) -0.008(6)
O12 0.106(6) 0.067(6) 0.119(7) -0.004(5) 0.026(5) -0.024(5)

loop_
_atom_type_symbol
_atom_type_description
_atom_type_scat_dispersion_real
_atom_type_scat_dispersion_imag
_atom_type_scat_source
C C 0.0033 0.0016 'International Tables Vol C Tables 4.2.6.8 and 6.1.1.4'
H H 0.0000 0.0000 'International Tables Vol C Tables 4.2.6.8 and 6.1.1.4'
Dy Dy -0.1892 4.4098 'International Tables Vol C Tables 4.2.6.8 and 6.1.1.4'
N N 0.0061 0.0033 'International Tables Vol C Tables 4.2.6.8 and 6.1.1.4'
Ni Ni 0.3393 1.1124 'International Tables Vol C Tables 4.2.6.8 and 6.1.1.4'
O O 0.0106 0.0060 'International Tables Vol C Tables 4.2.6.8 and 6.1.1.4'

loop_
_geom_angle_atom_site_label_1
_geom_angle_atom_site_label_2
_geom_angle_atom_site_label_3
_geom_angle
_geom_angle_site_symmetry_1
_geom_angle_site_symmetry_3
O2 Dy1 Ni1 81.0(2) . 3_666
O2 Dy1 O13 70.9(3) . 3_666
O2 Dy1 O7 154.7(3) . .
O2 Dy1 N1 173.8(3) . .
O2 Dy1 O8 151.4(3) . .
O2 Dy1 O1 64.3(3) . .
O2 Dy1 N6 88.3(4) . 3_666
O2 Dy1 O10 122.3(3) . .
O2 Dy1 O11 84.1(3) . .
O2 Dy1 N2 104.1(3) . .
O5 Dy1 Ni1 34.92(16) 3_666 3_666
O5 Dy1 O2 87.3(3) 3_666 .
O5 Dy1 O13 70.1(2) 3_666 3_666
O5 Dy1 O7 86.3(3) 3_666 .
O5 Dy1 N1 86.5(3) 3_666 .
O5 Dy1 O8 83.3(3) 3_666 .
O5 Dy1 O1 129.0(3) 3_666 .
O5 Dy1 N6 72.1(3) 3_666 3_666
O5 Dy1 O10 150.3(3) 3_666 .
O5 Dy1 O11 144.7(3) 3_666 .
O5 Dy1 N2 156.5(4) 3_666 .
O13 Dy1 Ni1 35.67(18) 3_666 3_666
O13 Dy1 O7 129.0(3) 3_666 .
O13 Dy1 N1 106.2(4) 3_666 .
O13 Dy1 O8 80.6(4) 3_666 .
O13 Dy1 O1 128.5(3) 3_666 .
O13 Dy1 N6 137.3(3) 3_666 3_666
O13 Dy1 O10 116.8(3) 3_666 .
O13 Dy1 O11 74.7(3) 3_666 .
O13 Dy1 N2 94.0(3) 3_666 .
O7 Dy1 Ni1 106.6(3) . 3_666
O7 Dy1 N1 25.2(3) . .
O7 Dy1 O1 101.7(3) . .
O7 Dy1 O10 66.8(4) . .
O7 Dy1 N2 91.1(4) . .
N1 Dy1 Ni1 93.4(3) . 3_666
N1 Dy1 N2 81.4(4) . .
O8 Dy1 Ni1 75.8(3) . 3_666
O8 Dy1 O7 51.4(3) . .
O8 Dy1 N1 26.3(3) . .
O8 Dy1 O1 139.9(3) . .
O8 Dy1 O10 70.4(4) . .
O8 Dy1 N2 76.9(4) . .
O1 Dy1 Ni1 144.2(2) . 3_666
O1 Dy1 N1 120.6(3) . .
O1 Dy1 N2 74.4(4) . .
N6 Dy1 Ni1 106.2(3) 3_666 3_666
N6 Dy1 O7 66.4(4) 3_666 .
N6 Dy1 N1 90.5(4) 3_666 .
N6 Dy1 O8 114.0(4) 3_666 .
N6 Dy1 O1 66.0(4) 3_666 .
N6 Dy1 O10 105.9(4) 3_666 .
N6 Dy1 O11 141.4(4) 3_666 .
N6 Dy1 N2 127.7(4) 3_666 .
O10 Dy1 Ni1 140.5(3) . 3_666
O10 Dy1 N1 63.9(4) . .
O10 Dy1 O1 71.4(3) . .
O10 Dy1 N2 26.3(3) . .
O11 Dy1 Ni1 109.8(3) . 3_666
O11 Dy1 O7 114.4(4) . .
O11 Dy1 N1 100.6(4) . .
O11 Dy1 O8 88.1(4) . .
O11 Dy1 O1 76.8(4) . .
O11 Dy1 O10 50.3(4) . .
O11 Dy1 N2 24.1(4) . .
N2 Dy1 Ni1 125.7(3) . 3_666
Dy1 Ni1 Dy1 126.28(7) 3_666 .
O2 Ni1 Dy1 39.8(2) . .
O2 Ni1 Dy1 146.4(2) . 3_666
O2 Ni1 O5 172.1(3) . .
O2 Ni1 O13 104.4(3) . .
O2 Ni1 O13 81.9(4) . 3_666
O2 Ni1 N3 89.2(4) . .
O2 Ni1 O4 96.2(3) . .
O5 Ni1 Dy1 136.1(2) . .
O5 Ni1 Dy1 40.3(2) . 3_666
O5 Ni1 O13 94.2(4) . 3_666
O5 Ni1 O13 81.8(3) . .
O5 Ni1 O4 77.2(3) . .
O13 Ni1 Dy1 42.1(2) 3_666 .
O13 Ni1 Dy1 93.4(3) 3_666 3_666
O13 Ni1 Dy1 42.13(19) . 3_666
O13 Ni1 Dy1 93.92(19) . .
O13 Ni1 O13 82.8(3) . 3_666
O13 Ni1 O4 158.8(3) . .
O13 Ni1 O4 95.3(3) 3_666 .
N3 Ni1 Dy1 91.6(3) . 3_666
N3 Ni1 Dy1 128.8(3) . .
N3 Ni1 O5 95.1(4) . .
N3 Ni1 O13 170.2(3) . 3_666
N3 Ni1 O13 95.4(4) . .
N3 Ni1 O4 89.8(4) . .
O4 Ni1 Dy1 117.3(2) . 3_666
O4 Ni1 Dy1 98.8(2) . .
Ni1 O2 Dy1 105.9(4) . .
C8 O2 Dy1 126.6(6) . .
C8 O2 Ni1 125.5(7) . .
Ni1 O5 Dy1 104.8(3) . 3_666
C17 O5 Dy1 138.1(7) . 3_666
C17 O5 Ni1 117.1(6) . .
Ni1 O13 Dy1 101.3(4) 3_666 3_666
Ni1 O13 Dy1 102.2(3) . 3_666
Ni1 O13 Ni1 97.2(3) . 3_666
C19 O13 Dy1 122.8(6) . 3_666
C19 O13 Ni1 117.1(6) . 3_666
C19 O13 Ni1 112.4(7) . .
C9 N3 Ni1 126.2(8) . .
C12 O4 Ni1 111.5(7) . .
C11 O4 Ni1 128.0(8) . .
C11 O4 C12 120.4(10) . .
N1 O7 Dy1 95.0(7) . .
O7 N1 Dy1 59.8(7) . .
O7 N1 O8 117.9(12) . .
O8 N1 Dy1 58.8(7) . .
O9 N1 Dy1 171.4(10) . .
O9 N1 O7 121.0(12) . .
O9 N1 O8 121.1(13) . .
N1 O8 Dy1 94.9(8) . .
C3 O1 Dy1 116.6(7) . .
C3 O1 C2 116.6(10) . .
C2 O1 Dy1 123.7(9) . .
N3 C9 C7 126.7(11) . .
O2 C8 C7 124.0(10) . .
O2 C8 C3 117.4(10) . .
C7 C8 C3 118.6(10) . .
C8 C7 C9 124.0(11) . .
C8 C7 C6 119.2(10) . .
C6 C7 C9 116.8(11) . .
C5 C6 C7 120.3(12) . .
C18 N6 Dy1 135.5(10) . 3_666
O1 C3 C8 113.4(10) . .
C4 C3 O1 125.2(11) . .
C4 C3 C8 121.3(12) . .
O5 C17 C12 119.9(10) . .
O5 C17 C16 121.0(10) . .
C12 C17 C16 119.0(11) . .
C6 C5 C4 120.7(12) . .
C17 C12 O4 113.9(10) . .
C13 C12 O4 124.8(11) . .
C13 C12 C17 121.2(12) . .
C3 C4 C5 119.7(12) . .
C14 C15 C16 121.4(13) . .
C12 C13 C14 120.1(13) . .
C17 C16 C15 116.6(12) . .
C18 C16 C17 123.9(12) . .
C18 C16 C15 119.5(13) . .
O4 C11 C10 110.6(11) . .
C15 C14 C13 121.6(14) . .
N6 C18 C16 127.7(13) . .
C1 C2 O1 117.2(13) . .
N2 O10 Dy1 95.2(7) . .
N2 O11 Dy1 100.2(8) . .
O10 N2 Dy1 58.5(6) . .
O11 N2 Dy1 55.6(6) . .
O11 N2 O10 113.7(10) . .
O12 N2 Dy1 179.0(12) . .
O12 N2 O10 122.5(14) . .
O12 N2 O11 123.4(14) . .

loop_
_geom_bond_atom_site_label_1
_geom_bond_atom_site_label_2
_geom_bond_distance
_geom_bond_site_symmetry_2
Dy1 Ni1 3.433(7) 3_666
Dy1 O2 2.297(9) .
Dy1 O5 2.296(8) 3_666
Dy1 O13 2.356(8) 3_666
Dy1 O7 2.477(12) .
Dy1 N1 2.855(14) .
Dy1 O8 2.450(12) .
Dy1 O1 2.539(11) .
Dy1 N6 2.395(10) 3_666
Dy1 O10 2.484(11) .
Dy1 O11 2.433(11) .
Dy1 N2 2.902(13) .
Ni1 Dy1 3.433(7) 3_666
Ni1 O2 2.018(8) .
Ni1 O5 2.032(8) .
Ni1 O13 2.097(8) 3_666
Ni1 O13 2.048(8) .
Ni1 N3 2.031(10) .
Ni1 O4 2.160(10) .
O2 C8 1.317(14) .
O5 Dy1 2.296(8) 3_666
O5 C17 1.302(13) .
O13 Dy1 2.356(8) 3_666
O13 Ni1 2.097(8) 3_666
O13 C19 1.439(14) .
N3 C9 1.269(15) .
O4 C12 1.417(15) .
O4 C11 1.412(15) .
O7 N1 1.222(16) .
N1 O8 1.272(14) .
N1 O9 1.212(16) .
O1 C3 1.383(15) .
O1 C2 1.422(16) .
C9 C7 1.420(16) .
C8 C7 1.396(16) .
C8 C3 1.421(16) .
C7 C6 1.408(17) .
C6 C5 1.379(17) .
N6 Dy1 2.395(10) 3_666
N6 C18 1.143(17) .
C3 C4 1.360(18) .
C17 C12 1.389(17) .
C17 C16 1.428(17) .
C5 C4 1.387(19) .
C12 C13 1.350(18) .
C15 C16 1.432(19) .
C15 C14 1.31(2) .
C13 C14 1.378(19) .
C16 C18 1.40(2) .
C11 C10 1.51(2) .
C2 C1 1.40(2) .
O10 N2 1.292(15) .
O11 N2 1.206(16) .
N2 O12 1.174(16) .
